data_4349652
loop_
_publ_author_name
'Kirillova, Marina V.'
'Santos, Carla I. M.'
'Andr\'e, V\^ania'
'Fernandes, Tiago A.'
'Dias, Sara S. P.'
'Kirillov, Alexander M.'

_publ_section_title
;
 Self-assembly generation, structural features, and oxidation catalytic
 properties of new aqua-soluble copper(ii)-aminoalcohol derivatives
;
_journal_issue 6
_journal_name_full 'Inorganic Chemistry Frontiers'
_journal_page_first 968
_journal_paper_doi 10.1039/C6QI00553E
_journal_volume 4
_journal_year 2017
_chemical_formula_sum 'C28 H42.5 Cu2 N5 O19'
_chemical_formula_weight 880.25
_space_group_crystal_system triclinic
_space_group_IT_number 2
_space_group_name_Hall '-P 1'
_space_group_name_H-M_alt 'P -1'
_atom_sites_solution_hydrogens mixed
_audit_creation_method SHELXL-2014/7
_audit_update_record
;
2016-07-16 deposited with the CCDC.
2017-03-27 downloaded from the CCDC.
;
_cell_angle_alpha 75.041(2)
_cell_angle_beta 89.602(2)
_cell_angle_gamma 83.830(2)
_cell_formula_units_Z 2
_cell_length_a 7.9872(3)
_cell_length_b 13.4223(5)
_cell_length_c 17.0038(7)
_cell_measurement_reflns_used 7134
_cell_measurement_temperature 150(2)
_cell_measurement_theta_max 29.442
_cell_measurement_theta_min 1.240
_cell_volume 1750.53(12)
_computing_cell_refinement 'BRUKER SMART (Bruker, 2005)'
_computing_data_collection 'BRUKER SMART (Bruker, 2005)'
_computing_data_reduction 'BRUKER SAINT (Bruker, 2005)'
_computing_molecular_graphics 'ORTEP 3.2 (Farrugia, 1997) and Mercury 2.2'
_computing_structure_refinement 'SHELXL-97 (Sheldrick, 2008)'
_computing_structure_solution 'SIR 97 (Altomare et al, 1999)'
_diffrn_ambient_temperature 150(2)
_diffrn_measured_fraction_theta_full 0.988
_diffrn_measured_fraction_theta_max 0.988
_diffrn_measurement_device_type 'CCD area detector'
_diffrn_measurement_method 'phi and omega scans'
_diffrn_radiation_monochromator graphite
_diffrn_radiation_source 'fine-focus sealed tube'
_diffrn_radiation_type MoK\a
_diffrn_radiation_wavelength 0.71069
_diffrn_reflns_av_R_equivalents 0.0568
_diffrn_reflns_av_unetI/netI 0.0569
_diffrn_reflns_Laue_measured_fraction_full 0.988
_diffrn_reflns_Laue_measured_fraction_max 0.988
_diffrn_reflns_limit_h_max 11
_diffrn_reflns_limit_h_min -10
_diffrn_reflns_limit_k_max 18
_diffrn_reflns_limit_k_min -18
_diffrn_reflns_limit_l_max 23
_diffrn_reflns_limit_l_min -23
_diffrn_reflns_number 36523
_diffrn_reflns_point_group_measured_fraction_full 0.988
_diffrn_reflns_point_group_measured_fraction_max 0.988
_diffrn_reflns_theta_full 25.242
_diffrn_reflns_theta_max 29.442
_diffrn_reflns_theta_min 1.240
_exptl_absorpt_coefficient_mu 1.305
_exptl_absorpt_correction_T_max 0.925
_exptl_absorpt_correction_T_min 0.855
_exptl_absorpt_correction_type multi-scan
_exptl_absorpt_process_details 'SADABS (Bruker,2005)'
_exptl_crystal_colour blue
_exptl_crystal_density_diffrn 1.670
_exptl_crystal_density_meas ?
_exptl_crystal_description block
_exptl_crystal_F_000 911
_exptl_crystal_size_max 0.16
_exptl_crystal_size_mid 0.10
_exptl_crystal_size_min 0.06
_refine_diff_density_max 2.891
_refine_diff_density_min -2.745
_refine_diff_density_rms 0.141
_refine_ls_extinction_method none
_refine_ls_goodness_of_fit_ref 1.055
_refine_ls_hydrogen_treatment mixed
_refine_ls_matrix_type full
_refine_ls_number_parameters 502
_refine_ls_number_reflns 9591
_refine_ls_number_restraints 10
_refine_ls_restrained_S_all 1.055
_refine_ls_R_factor_all 0.1005
_refine_ls_R_factor_gt 0.0727
_refine_ls_shift/su_max 0.002
_refine_ls_shift/su_mean 0.000
_refine_ls_structure_factor_coef Fsqd
_refine_ls_weighting_details 'w=1/[\s^2^(Fo^2^)+(0.0490P)^2^+10.8699P] where P=(Fo^2^+2Fc^2^)/3'
_refine_ls_weighting_scheme calc
_refine_ls_wR_factor_gt 0.1616
_refine_ls_wR_factor_ref 0.1804
_reflns_Friedel_coverage 0.000
_reflns_number_gt 7134
_reflns_number_total 9591
_reflns_threshold_expression 'I > 2\s(I)'
_cod_data_source_file c6qi00553e2.cif
_cod_data_source_block shelx
_cod_depositor_comments
;
The following automatic conversions were performed:

data item '_exptl_crystal_density_meas' value 'not measured' was
changed to '?' -- the value is perceived as not measured.

Automatic conversion script
Id: cif_fix_values 6909 2019-04-08 15:41:33Z antanas 
;
_cod_original_formula_sum 'C28 H42.50 Cu2 N5 O19'
_cod_database_code 4349652
_shelx_shelxl_version_number 2014/7
_shelx_space_group_comment
;
The symmetry employed for this shelxl refinement is uniquely defined
by the following loop, which should always be used as a source of
symmetry information in preference to the above space-group names.
They are only intended as comments.
;

loop_
_space_group_symop_operation_xyz
'x, y, z'
'-x, -y, -z'

loop_
_atom_site_label
_atom_site_type_symbol
_atom_site_fract_x
_atom_site_fract_y
_atom_site_fract_z
_atom_site_U_iso_or_equiv
_atom_site_adp_type
_atom_site_occupancy
_atom_site_site_symmetry_order
_atom_site_calc_flag
_atom_site_refinement_flags_posn
_atom_site_refinement_flags_adp
_atom_site_refinement_flags_occupancy
_atom_site_disorder_assembly
_atom_site_disorder_group
C22 C 0.7778(6) 0.4205(6) 0.0712(3) 0.0431(11) Uani 1 1 d . U . . .
O8 O 0.4602(5) 0.6451(3) 0.23243(19) 0.0330(8) Uani 1 1 d . . . . .
C17 C 0.5042(8) 0.5732(6) 0.1182(3) 0.057(2) Uani 1 1 d . . . . .
H37A H 0.5871 0.5995 0.0766 0.069 Uiso 1 1 calc R U . . .
H37B H 0.4103 0.5534 0.0898 0.069 Uiso 1 1 calc R U . . .
C18 C 0.4422(12) 0.6528(4) 0.1494(4) 0.0647(17) Uani 1 1 d . . . . .
H36A H 0.3202 0.6668 0.1358 0.078 Uiso 1 1 calc R U . . .
H36B H 0.4946 0.7149 0.1198 0.078 Uiso 1 1 calc R U . . .
N5 N 0.7542(5) 0.7417(3) -0.0705(2) 0.0262(8) Uani 1 1 d . . . . .
O17 O 0.6090(5) 0.7302(3) -0.0475(2) 0.0343(8) Uani 1 1 d . . . . .
O16 O 0.8668(5) 0.7475(3) -0.0209(2) 0.0386(9) Uani 1 1 d . . . . .
O18 O 0.7932(6) 0.7481(3) -0.1426(2) 0.0502(12) Uani 1 1 d . . . . .
O1W O 0.5040(5) 0.2376(3) 0.4302(3) 0.0468(11) Uani 1 1 d . . . . .
O2W O 0.1774(5) 0.7119(3) 0.2876(3) 0.0474(11) Uani 1 1 d . . . . .
O13 O 0.7547(7) 0.4735(5) 0.0061(4) 0.0215(12) Uani 0.5 1 d . . P A 1
O12 O 0.9467(8) 0.4375(5) 0.0354(4) 0.0260(13) Uani 0.5 1 d . . P A 2
H88 H 1.0214 0.3986 0.0667 0.039 Uiso 0.5 1 calc R U P A 2
H2O H 0.888(5) 0.359(5) 0.326(3) 0.046(18) Uiso 1 1 d D . . . .
H4W H 0.448(9) 0.353(3) 0.360(3) 0.055 Uiso 1 1 d D U . . .
H1O H 0.691(14) 1.072(8) 0.3110(16) 0.12(4) Uiso 1 1 d D . . . .
H3W H 0.914(9) 0.544(7) 0.262(4) 0.10(3) Uiso 1 1 d D . . . .
Cu1 Cu 0.61691(6) 0.50538(4) 0.28436(3) 0.01529(12) Uani 1 1 d . . . . .
O15 O 0.9393(4) 0.4788(2) 0.66267(17) 0.0200(6) Uani 1 1 d . . . . .
N4 N 0.6691(4) 0.5295(2) 0.39030(19) 0.0141(6) Uani 1 1 d . . . . .
O11 O 0.7955(4) 0.3578(3) 0.2977(2) 0.0286(7) Uani 1 1 d D . . . .
O9 O 0.8338(4) 0.5743(2) 0.2243(2) 0.0268(7) Uani 1 1 d D . . . .
O14 O 0.9414(4) 0.6489(2) 0.6082(2) 0.0277(7) Uani 1 1 d . . . . .
O10 O 0.4231(4) 0.4120(3) 0.3218(2) 0.0273(7) Uani 1 1 d D . . . .
N3 N 0.5866(4) 0.4772(3) 0.1757(2) 0.0258(8) Uani 1 1 d . . . . .
C24 C 0.7561(5) 0.4585(3) 0.5292(2) 0.0178(7) Uani 1 1 d . . . . .
H43 H 0.7672 0.4008 0.5757 0.021 Uiso 1 1 calc R U . . .
C28 C 0.9028(6) 0.5619(6) 0.6077(3) 0.0431(11) Uani 1 1 d . . . . .
C25 C 0.8088(4) 0.5520(3) 0.5330(2) 0.0148(7) Uani 1 1 d . . . . .
C26 C 0.7829(5) 0.6353(3) 0.4650(2) 0.0200(8) Uani 1 1 d . . . . .
H41 H 0.8121 0.7015 0.4666 0.024 Uiso 1 1 calc R U . . .
C20 C 0.7659(5) 0.4473(4) 0.1537(3) 0.0234(9) Uani 1 1 d . . . . .
C23 C 0.6870(5) 0.4499(3) 0.4571(2) 0.0179(7) Uani 1 1 d . . . . .
H44 H 0.6512 0.3854 0.4549 0.021 Uiso 1 1 calc R U . . .
C27 C 0.7139(5) 0.6213(3) 0.3943(2) 0.0192(8) Uani 1 1 d . . . . .
H40 H 0.6982 0.6785 0.3476 0.023 Uiso 1 1 calc R U . . .
C21 C 0.8413(12) 0.3508(4) 0.2187(4) 0.0647(17) Uani 1 1 d . . . . .
H30A H 0.8007 0.2881 0.2084 0.078 Uiso 1 1 calc R U . . .
H30B H 0.9656 0.3439 0.2151 0.078 Uiso 1 1 calc R U . . .
C19 C 0.8671(6) 0.5370(4) 0.1539(3) 0.0290(10) Uani 1 1 d . . . . .
H32A H 0.9888 0.5136 0.1527 0.035 Uiso 1 1 calc R U . . .
H32B H 0.8379 0.5940 0.1044 0.035 Uiso 1 1 calc R U . . .
C15 C 0.3466(6) 0.3967(4) 0.2506(3) 0.0298(10) Uani 1 1 d . . . . .
H34A H 0.2592 0.4551 0.2281 0.036 Uiso 1 1 calc R U . . .
H34B H 0.2916 0.3319 0.2652 0.036 Uiso 1 1 calc R U . . .
C16 C 0.4788(6) 0.3899(6) 0.1868(4) 0.0460(16) Uani 1 1 d . . . . .
H33A H 0.5504 0.3228 0.2039 0.055 Uiso 1 1 calc R U . . .
H33B H 0.4225 0.3932 0.1343 0.055 Uiso 1 1 calc R U . . .
Cu2 Cu 0.87317(8) 0.98246(4) 0.22454(4) 0.03002(16) Uani 1 1 d . . . . .
O2 O 1.0042(4) 0.8743(2) 0.1895(2) 0.0283(7) Uani 1 1 d . . . . .
O5 O 0.3222(4) 0.9048(3) 0.1346(2) 0.0286(7) Uani 1 1 d . . . . .
H29 H 0.2233 0.8932 0.1482 0.043 Uiso 1 1 calc R U . . .
O4 O 0.7047(5) 1.0885(2) 0.2567(2) 0.0364(9) Uani 1 1 d D . . . .
O7 O 1.3120(5) 1.1024(3) 0.5338(2) 0.0421(10) Uani 1 1 d . . . . .
O6 O 1.2935(6) 0.9338(3) 0.5875(2) 0.0459(11) Uani 1 1 d . . . . .
C6 C 0.5267(6) 0.9855(3) 0.1992(3) 0.0247(9) Uani 1 1 d . . . . .
C8 C 0.3580(6) 0.9973(3) 0.1530(3) 0.0233(8) Uani 1 1 d . . . . .
H19A H 0.2663 1.0195 0.1863 0.028 Uiso 1 1 calc R U . . .
H19B H 0.3603 1.0525 0.1017 0.028 Uiso 1 1 calc R U . . .
N1 N 0.6826(5) 0.9703(3) 0.1504(2) 0.0239(8) Uani 1 1 d . . . . .
C1 C 0.7263(7) 0.8629(4) 0.1394(3) 0.0330(11) Uani 1 1 d . . . . .
H1A H 0.6662 0.8557 0.0907 0.040 Uiso 1 1 calc R U . . .
H1B H 0.6913 0.8107 0.1875 0.040 Uiso 1 1 calc R U . . .
O1 O 0.6873(5) 0.8681(3) 0.3163(2) 0.0396(10) Uani 1 1 d . . . . .
H1 H 0.6837 0.8876 0.3595 0.059 Uiso 1 1 calc R U . . .
C13 C 1.0743(6) 1.0838(3) 0.3189(3) 0.0285(10) Uani 1 1 d . . . . .
H205 H 1.0467 1.1437 0.2753 0.034 Uiso 1 1 calc R U . . .
C5 C 0.5390(6) 1.0857(3) 0.2253(3) 0.0271(10) Uani 1 1 d . . . . .
H5A H 0.5121 1.1462 0.1780 0.033 Uiso 1 1 calc R U . . .
H5B H 0.4552 1.0906 0.2677 0.033 Uiso 1 1 calc R U . . .
N2 N 1.0326(6) 0.9920(3) 0.3120(3) 0.0328(10) Uani 1 1 d . . . . .
C12 C 1.1560(6) 1.0940(3) 0.3876(3) 0.0320(11) Uani 1 1 d . . . . .
H219 H 1.1840 1.1599 0.3909 0.038 Uiso 1 1 calc R U . . .
C11 C 1.1963(7) 1.0065(4) 0.4514(3) 0.0347(12) Uani 1 1 d . . . . .
C2 C 0.9138(7) 0.8450(4) 0.1292(3) 0.0360(12) Uani 1 1 d . . . . .
H2A H 0.9465 0.7706 0.1328 0.043 Uiso 1 1 calc R U . . .
H2B H 0.9438 0.8856 0.0746 0.043 Uiso 1 1 calc R U . . .
C3 C 0.6840(7) 1.0492(4) 0.0699(3) 0.0307(10) Uani 1 1 d . . . . .
H7A H 0.6951 1.0122 0.0264 0.037 Uiso 1 1 calc R U . . .
H7B H 0.5739 1.0925 0.0613 0.037 Uiso 1 1 calc R U . . .
C14 C 1.2760(7) 1.0149(4) 0.5304(3) 0.0384(13) Uani 1 1 d . . . . .
O3 O 0.9208(8) 1.1174(4) 0.1127(3) 0.100(3) Uani 1 1 d . . . . .
C9 C 1.0739(8) 0.9072(4) 0.3734(4) 0.0435(15) Uani 1 1 d . . . . .
H24 H 1.0460 0.8420 0.3684 0.052 Uiso 1 1 calc R U . . .
C7 C 0.5256(8) 0.8940(4) 0.2759(3) 0.0382(13) Uani 1 1 d . . . . .
H4A H 0.4408 0.9125 0.3139 0.046 Uiso 1 1 calc R U . . .
H4B H 0.4927 0.8327 0.2601 0.046 Uiso 1 1 calc R U . . .
C10 C 1.1560(8) 0.9118(4) 0.4439(4) 0.0439(16) Uani 1 1 d . . . . .
H23 H 1.1841 0.8507 0.4864 0.053 Uiso 1 1 calc R U . . .
C4 C 0.8142(10) 1.1163(9) 0.0609(4) 0.097(4) Uani 1 1 d . . . . .
H8A H 0.8785 1.1061 0.0131 0.116 Uiso 1 1 calc R U . . .
H8B H 0.7560 1.1877 0.0444 0.116 Uiso 1 1 calc R U . . .
H37O H 0.4040 0.6975 0.2436 0.116 Uiso 1 1 d . U . . .
H5O H 0.9757 1.1700 0.0953 0.09(3) Uiso 1 1 d . . . . .

loop_
_atom_site_aniso_label
_atom_site_aniso_U_11
_atom_site_aniso_U_22
_atom_site_aniso_U_33
_atom_site_aniso_U_23
_atom_site_aniso_U_13
_atom_site_aniso_U_12
C22 0.0126(14) 0.099(3) 0.0294(18) -0.041(2) -0.0015(12) 0.0034(17)
O8 0.057(2) 0.0287(17) 0.0166(15) -0.0077(13) -0.0051(15) -0.0138(16)
C17 0.044(3) 0.103(5) 0.016(2) -0.021(3) -0.013(2) 0.048(3)
C18 0.137(5) 0.0195(17) 0.036(2) -0.0109(16) -0.015(3) 0.009(2)
N5 0.044(2) 0.0142(16) 0.0177(17) -0.0014(13) 0.0026(16) 0.0006(15)
O17 0.040(2) 0.0343(18) 0.0274(18) -0.0001(14) -0.0007(15) -0.0169(16)
O16 0.0309(18) 0.051(2) 0.0302(19) -0.0054(17) -0.0034(15) -0.0030(16)
O18 0.088(3) 0.038(2) 0.0206(18) -0.0061(15) 0.0162(19) 0.005(2)
O1W 0.047(2) 0.0215(17) 0.069(3) -0.0115(18) -0.027(2) 0.0063(16)
O2W 0.0333(19) 0.044(2) 0.049(2) 0.0244(18) -0.0220(17) -0.0185(17)
O13 0.015(3) 0.028(3) 0.019(3) -0.003(2) -0.001(2) -0.001(2)
O12 0.019(3) 0.030(3) 0.029(3) -0.007(3) 0.010(2) -0.001(2)
Cu1 0.0132(2) 0.0230(2) 0.0118(2) -0.00906(18) -0.00318(16) 0.00023(17)
O15 0.0182(13) 0.0273(15) 0.0127(13) -0.0028(11) -0.0069(10) -0.0004(11)
N4 0.0124(14) 0.0190(15) 0.0115(14) -0.0057(12) -0.0017(11) 0.0001(12)
O11 0.0221(15) 0.0284(16) 0.0299(17) 0.0034(13) -0.0144(13) -0.0050(13)
O9 0.0212(15) 0.0209(15) 0.0377(19) -0.0058(13) -0.0136(13) -0.0036(12)
O14 0.0334(17) 0.0207(14) 0.0321(18) -0.0137(13) -0.0196(14) 0.0023(13)
O10 0.0314(17) 0.0284(16) 0.0237(16) -0.0138(13) -0.0130(13) 0.0076(13)
N3 0.0109(15) 0.051(2) 0.0198(18) -0.0205(17) -0.0057(13) 0.0058(15)
C24 0.0190(18) 0.0191(18) 0.0140(18) -0.0014(14) -0.0036(14) -0.0030(14)
C28 0.0126(14) 0.099(3) 0.0294(18) -0.041(2) -0.0015(12) 0.0034(17)
C25 0.0107(15) 0.0189(17) 0.0157(17) -0.0075(14) -0.0004(13) 0.0018(13)
C26 0.025(2) 0.0157(17) 0.020(2) -0.0059(15) -0.0067(15) -0.0014(15)
C20 0.0116(17) 0.047(3) 0.0162(19) -0.0190(18) -0.0019(14) 0.0036(17)
C23 0.0205(18) 0.0155(17) 0.0180(19) -0.0038(14) -0.0035(14) -0.0049(14)
C27 0.025(2) 0.0159(17) 0.0158(18) -0.0028(14) -0.0065(15) -0.0017(15)
C21 0.137(5) 0.0195(17) 0.036(2) -0.0109(16) -0.015(3) 0.009(2)
C19 0.020(2) 0.031(2) 0.027(2) 0.0060(18) 0.0085(17) 0.0007(17)
C15 0.0172(19) 0.050(3) 0.028(2) -0.022(2) -0.0044(17) 0.0005(19)
C16 0.019(2) 0.091(5) 0.055(3) -0.061(4) 0.006(2) -0.018(3)
Cu2 0.0444(4) 0.0153(2) 0.0285(3) 0.0007(2) -0.0267(3) -0.0092(2)
O2 0.0361(18) 0.0213(15) 0.0265(17) 0.0001(12) -0.0171(14) -0.0134(13)
O5 0.0382(19) 0.0282(16) 0.0233(16) -0.0078(13) -0.0049(14) -0.0175(14)
O4 0.052(2) 0.0135(14) 0.042(2) -0.0047(14) -0.0354(18) -0.0027(14)
O7 0.060(3) 0.0265(17) 0.044(2) -0.0170(16) -0.0319(19) -0.0002(17)
O6 0.076(3) 0.0224(16) 0.040(2) -0.0140(15) -0.040(2) 0.0126(17)
C6 0.040(3) 0.0173(18) 0.0167(19) -0.0007(15) -0.0111(17) -0.0125(17)
C8 0.030(2) 0.0212(19) 0.020(2) -0.0038(16) -0.0059(16) -0.0121(17)
N1 0.033(2) 0.0148(15) 0.0229(18) -0.0010(13) -0.0164(15) -0.0051(14)
C1 0.042(3) 0.020(2) 0.039(3) -0.0112(19) -0.023(2) -0.0060(19)
O1 0.071(3) 0.0196(15) 0.0260(18) -0.0002(13) -0.0302(18) -0.0098(16)
C13 0.034(2) 0.0153(18) 0.035(3) -0.0049(17) -0.020(2) -0.0009(17)
C5 0.038(2) 0.0188(19) 0.024(2) -0.0032(16) -0.0161(19) -0.0082(18)
N2 0.045(2) 0.0161(17) 0.035(2) -0.0036(16) -0.0296(19) -0.0015(16)
C12 0.040(3) 0.0162(19) 0.042(3) -0.0098(19) -0.025(2) -0.0012(18)
C11 0.046(3) 0.022(2) 0.037(3) -0.0125(19) -0.030(2) 0.008(2)
C2 0.046(3) 0.018(2) 0.046(3) -0.014(2) -0.031(2) 0.0036(19)
C3 0.040(3) 0.024(2) 0.025(2) 0.0031(18) -0.0155(19) -0.0076(19)
C14 0.050(3) 0.025(2) 0.043(3) -0.017(2) -0.033(2) 0.009(2)
O3 0.134(5) 0.063(3) 0.081(4) 0.053(3) -0.082(4) -0.080(4)
C9 0.071(4) 0.014(2) 0.044(3) -0.007(2) -0.040(3) -0.001(2)
C7 0.066(4) 0.021(2) 0.025(2) 0.0050(18) -0.022(2) -0.020(2)
C10 0.072(4) 0.015(2) 0.044(3) -0.008(2) -0.043(3) 0.007(2)
C4 0.080(5) 0.176(10) 0.022(3) 0.032(4) -0.017(3) -0.100(6)

loop_
_atom_type_symbol
_atom_type_description
_atom_type_scat_dispersion_real
_atom_type_scat_dispersion_imag
_atom_type_scat_source
C C 0.0033 0.0016 'International Tables Vol C Tables 4.2.6.8 and 6.1.1.4'
N N 0.0061 0.0033 'International Tables Vol C Tables 4.2.6.8 and 6.1.1.4'
O O 0.0106 0.0060 'International Tables Vol C Tables 4.2.6.8 and 6.1.1.4'
Cu Cu 0.3201 1.2651 'International Tables Vol C Tables 4.2.6.8 and 6.1.1.4'
H H 0.0000 0.0000 'International Tables Vol C Tables 4.2.6.8 and 6.1.1.4'

loop_
_geom_angle_atom_site_label_1
_geom_angle_atom_site_label_2
_geom_angle_atom_site_label_3
_geom_angle
O13 C22 C20 130.0(6)
O12 C22 C20 110.7(4)
C18 O8 Cu1 107.3(3)
C18 C17 N3 117.9(5)
C17 C18 O8 120.4(5)
O17 N5 O18 121.4(5)
O17 N5 O16 120.1(4)
O18 N5 O16 118.5(5)
N4 Cu1 N3 174.70(13)
N4 Cu1 O10 97.85(13)
N3 Cu1 O10 85.58(15)
N4 Cu1 O8 99.45(13)
N3 Cu1 O8 84.09(14)
O10 Cu1 O8 96.74(13)
N4 Cu1 O9 94.74(13)
N3 Cu1 O9 81.26(14)
O10 Cu1 O9 164.43(12)
O8 Cu1 O9 90.17(13)
N4 Cu1 O11 97.18(13)
N3 Cu1 O11 78.85(14)
O10 Cu1 O11 88.04(12)
O8 Cu1 O11 161.88(13)
O9 Cu1 O11 81.31(12)
C27 N4 C23 118.8(3)
C27 N4 Cu1 120.2(3)
C23 N4 Cu1 120.1(3)
C21 O11 Cu1 107.7(3)
C19 O9 Cu1 108.5(3)
C15 O10 Cu1 107.9(3)
C17 N3 C16 111.0(5)
C17 N3 C20 113.4(4)
C16 N3 C20 112.7(4)
C17 N3 Cu1 108.8(3)
C16 N3 Cu1 107.8(3)
C20 N3 Cu1 102.5(2)
C25 C24 C23 119.4(4)
O14 C28 O15 126.0(4)
O14 C28 C25 117.8(5)
O15 C28 C25 116.1(5)
C24 C25 C26 118.2(4)
C24 C25 C28 121.1(4)
C26 C25 C28 120.5(4)
C25 C26 C27 119.5(4)
N3 C20 C19 107.8(4)
N3 C20 C22 113.1(3)
C19 C20 C22 110.6(4)
N3 C20 C21 109.1(5)
C19 C20 C21 108.8(4)
C22 C20 C21 107.3(4)
N4 C23 C24 122.1(4)
N4 C27 C26 121.8(4)
O11 C21 C20 111.1(5)
O9 C19 C20 111.1(3)
O10 C15 C16 110.2(4)
N3 C16 C15 110.5(4)
O2 Cu2 N2 97.40(16)
O2 Cu2 O4 171.65(13)
N2 Cu2 O4 89.81(16)
O2 Cu2 N1 88.40(14)
N2 Cu2 N1 170.51(19)
O4 Cu2 N1 83.91(15)
O2 Cu2 O3 96.9(2)
N2 Cu2 O3 105.46(16)
O4 Cu2 O3 85.1(2)
N1 Cu2 O3 81.14(15)
C2 O2 Cu2 110.2(3)
C5 O4 Cu2 110.8(3)
N1 C6 C5 106.3(4)
N1 C6 C8 115.4(4)
C5 C6 C8 107.8(4)
N1 C6 C7 110.0(4)
C5 C6 C7 109.1(4)
C8 C6 C7 108.2(4)
O5 C8 C6 113.1(4)
C3 N1 C1 110.0(4)
C3 N1 C6 113.6(3)
C1 N1 C6 116.0(4)
C3 N1 Cu2 110.9(3)
C1 N1 Cu2 102.2(3)
C6 N1 Cu2 103.3(3)
N1 C1 C2 108.9(4)
N2 C13 C12 122.3(4)
O4 C5 C6 111.4(4)
C9 N2 C13 118.6(4)
C9 N2 Cu2 118.6(3)
C13 N2 Cu2 121.6(3)
C13 C12 C11 118.9(4)
C10 C11 C12 118.9(4)
C10 C11 C14 120.2(4)
C12 C11 C14 120.8(4)
O2 C2 C1 111.5(4)
C4 C3 N1 115.5(4)
O7 C14 O6 125.7(5)
O7 C14 C11 117.7(5)
O6 C14 C11 116.5(4)
C4 O3 Cu2 105.4(4)
N2 C9 C10 122.1(4)
O1 C7 C6 111.7(4)
C11 C10 C9 119.1(4)
O3 C4 C3 126.9(6)

loop_
_geom_bond_atom_site_label_1
_geom_bond_atom_site_label_2
_geom_bond_distance
C22 O13 1.155(8)
C22 O12 1.492(7)
C22 C20 1.535(6)
O8 C18 1.395(7)
O8 Cu1 2.125(4)
C17 C18 1.357(8)
C17 N3 1.491(7)
N5 O17 1.234(5)
N5 O18 1.246(5)
N5 O16 1.259(5)
Cu1 N4 1.966(3)
Cu1 N3 2.001(3)
Cu1 O10 2.089(4)
Cu1 O9 2.176(3)
Cu1 O11 2.275(3)
O15 C28 1.264(7)
N4 C27 1.338(5)
N4 C23 1.340(5)
O11 C21 1.414(7)
O9 C19 1.426(6)
O14 C28 1.243(7)
O10 C15 1.431(5)
N3 C16 1.500(7)
N3 C20 1.516(5)
C24 C25 1.382(5)
C24 C23 1.385(5)
C28 C25 1.522(6)
C25 C26 1.384(5)
C26 C27 1.389(6)
C20 C19 1.521(7)
C20 C21 1.538(7)
C15 C16 1.522(7)
Cu2 O2 1.915(4)
Cu2 N2 2.002(4)
Cu2 O4 2.029(4)
Cu2 N1 2.029(3)
Cu2 O3 2.324(4)
O2 C2 1.417(5)
O5 C8 1.415(5)
O4 C5 1.439(6)
O7 C14 1.254(6)
O6 C14 1.254(6)
C6 N1 1.516(7)
C6 C5 1.534(6)
C6 C8 1.537(6)
C6 C7 1.543(6)
N1 C3 1.501(6)
N1 C1 1.506(6)
C1 C2 1.507(8)
O1 C7 1.433(6)
C13 N2 1.344(6)
C13 C12 1.386(6)
N2 C9 1.343(6)
C12 C11 1.388(7)
C11 C10 1.381(6)
C11 C14 1.525(6)
C3 C4 1.429(8)
O3 C4 1.233(7)
C9 C10 1.389(7)
